data_4518389
loop_
_publ_author_name
'Cheng, Qiuhong'
'Duan, Hongdong'
'Hao, Aiyou'
'Xing, Pengyao'

_publ_section_title
;
 Photoregulated &quot;Breathing&quot; Vesicle with Inversed Supramolecular
 Chirality.
;
_journal_name_full 'ACS applied materials &amp; interfaces'
_journal_paper_doi 10.1021/acsami.0c20211
_journal_year 2020
_chemical_formula_moiety 'C44 H64 N4 O3'
_chemical_formula_sum 'C44 H64 N4 O3'
_chemical_formula_weight 696.99
_space_group_crystal_system monoclinic
_space_group_IT_number 4
_space_group_name_Hall 'P 2yb'
_space_group_name_H-M_alt 'P 1 21 1'
_atom_sites_solution_hydrogens geom
_audit_creation_date 2020-07-14
_audit_creation_method
;
Olex2 1.2
(compiled 2018.05.29 svn.r3508 for OlexSys, GUI svn.r5506)
;
_cell_angle_alpha 90
_cell_angle_beta 107.129(2)
_cell_angle_gamma 90
_cell_formula_units_Z 4
_cell_length_a 18.3703(4)
_cell_length_b 8.78618(17)
_cell_length_c 27.0121(5)
_cell_measurement_reflns_used 16139
_cell_measurement_temperature 293(2)
_cell_measurement_theta_max 70.7070
_cell_measurement_theta_min 2.5760
_cell_volume 4166.49(15)
_computing_cell_refinement 'CrysAlisPro 1.171.40.68a (Rigaku OD, 2019)'
_computing_data_collection 'CrysAlisPro 1.171.40.68a (Rigaku OD, 2019)'
_computing_data_reduction 'CrysAlisPro 1.171.40.68a (Rigaku OD, 2019)'
_computing_molecular_graphics 'Olex2 (Dolomanov et al., 2009)'
_computing_publication_material 'Olex2 (Dolomanov et al., 2009)'
_computing_structure_refinement 'XL (Sheldrick, 2008)'
_diffrn_ambient_temperature 293(2)
_diffrn_detector 'Hybrid Pixel Array Detector'
_diffrn_detector_area_resol_mean 10.0000
_diffrn_detector_type HyPix
_diffrn_measured_fraction_theta_full 0.997
_diffrn_measured_fraction_theta_max 0.962
_diffrn_measurement_details
;
List of Runs (angles in degrees, time in seconds):

  # Type    Start    End  Width  t~exp~   \w     \q     \k     \f   Frames
--------------------------------------------------------------------------
  1  \w    -53.00  24.00   1.00    0.25    --  -48.45  56.00 -40.00   77
  2  \w    -43.00 -13.00   1.00    5.00    --  -86.25  38.00-180.00   30
  3  \w    -64.00 -18.00   1.00    5.00    --  -86.25  56.00 -40.00   46
  4  \w    -43.00 -13.00   1.00    5.00    --  -86.25  38.00 120.00   30
  5  \w    -99.00 -73.00   1.00    5.00    --  -86.25 -56.00 177.00   26
  6  \w   -103.00 -63.00   1.00    5.00    --  -86.25 -77.00  90.00   40
  7  \w   -119.00 -43.00   1.00    0.25    --  -48.45 -56.00 177.00   76
  8  \w    -16.00  38.00   1.00    0.25    --   48.45 -56.00 177.00   54
  9  \w     34.00  64.00   1.00    5.00    --  106.49 -56.00 177.00   30
 10  \w     34.00  62.00   1.00    5.00    --  106.49 -57.00 150.00   28
 11  \w     34.00 105.00   1.00    5.00    --  106.49 -77.00 150.00   71
 12  \w     34.00  66.00   1.00    5.00    --  106.49 -57.00   0.00   32
 13  \w     41.00  66.00   1.00    5.00    --  106.49 -57.00 -60.00   25
 14  \w     35.00 105.00   1.00    5.00    --  106.49 -77.00 -90.00   70
 15  \w     38.00 111.00   1.00    5.00    --  106.49-125.00 -90.00   73
 16  \w     34.00 105.00   1.00    5.00    --  106.49 -77.00  60.00   71
 17  \w     34.00  65.00   1.00    5.00    --  106.49 -57.00 -30.00   31
 18  \w     98.00 178.00   1.00    5.00    --  106.49  19.00-120.00   80
 19  \w     92.00 169.00   1.00    5.00    --  106.49  56.00 -40.00   77
 20  \w     93.00 169.00   1.00    5.00    --  106.49  57.00   0.00   76
 21  \w     92.00 176.00   1.00    5.00    --  106.49  57.00  60.00   84
 22  \w     92.00 176.00   1.00    5.00    --  106.49  57.00  30.00   84
 23  \w     48.00  75.00   1.00    0.25    --   48.45  56.00 -40.00   27
 24  \w     34.00  99.00   1.00    0.25    --   48.45  57.00  60.00   65
 25  \w   -109.00 -75.00   1.00    0.25    --  -48.45-125.00 -30.00   34
 26  \w   -145.00-119.00   1.00    5.00    --  -86.25 -77.00  90.00   26
 27  \w   -118.00 -63.00   1.00    5.00    --  -86.25 -77.00 120.00   55
 28  \w   -153.00 -73.00   1.00    5.00    --  -86.25 -57.00 150.00   80
 29  \w   -159.00-133.00   1.00    5.00    --  -86.25 -77.00 120.00   26
;
_diffrn_measurement_device 'four-circle diffractometer'
_diffrn_measurement_device_type 'XtaLAB Synergy, Dualflex, HyPix'
_diffrn_measurement_method '\w scans'
_diffrn_orient_matrix_type 'CrysAlisPro convention (1999,Acta A55,543-557)'
_diffrn_orient_matrix_UB_11 -0.0657750000
_diffrn_orient_matrix_UB_12 0.0431373000
_diffrn_orient_matrix_UB_13 0.0218670000
_diffrn_orient_matrix_UB_21 0.0533150000
_diffrn_orient_matrix_UB_22 0.1094512000
_diffrn_orient_matrix_UB_23 0.0387139000
_diffrn_orient_matrix_UB_31 -0.0230256000
_diffrn_orient_matrix_UB_32 0.1301097000
_diffrn_orient_matrix_UB_33 -0.0397812000
_diffrn_radiation_monochromator mirror
_diffrn_radiation_probe x-ray
_diffrn_radiation_type CuK\a
_diffrn_radiation_wavelength 1.54184
_diffrn_reflns_av_R_equivalents 0.0410
_diffrn_reflns_av_unetI/netI 0.0360
_diffrn_reflns_Laue_measured_fraction_full 0.997
_diffrn_reflns_Laue_measured_fraction_max 0.962
_diffrn_reflns_limit_h_max 23
_diffrn_reflns_limit_h_min -22
_diffrn_reflns_limit_k_max 11
_diffrn_reflns_limit_k_min -10
_diffrn_reflns_limit_l_max 32
_diffrn_reflns_limit_l_min -34
_diffrn_reflns_number 44557
_diffrn_reflns_point_group_measured_fraction_full 0.980
_diffrn_reflns_point_group_measured_fraction_max 0.924
_diffrn_reflns_theta_full 67.684
_diffrn_reflns_theta_max 76.859
_diffrn_reflns_theta_min 2.594
_diffrn_source 'micro-focus sealed X-ray tube'
_diffrn_source_type 'PhotonJet (Cu) X-ray Source'
_exptl_absorpt_coefficient_mu 0.538
_exptl_absorpt_correction_T_max 1.00000
_exptl_absorpt_correction_T_min 0.42145
_exptl_absorpt_correction_type multi-scan
_exptl_absorpt_process_details
;
CrysAlisPro 1.171.40.68a (Rigaku Oxford Diffraction, 2019)
Empirical absorption correction using spherical harmonics,
 implemented in SCALE3 ABSPACK scaling algorithm.
;
_exptl_crystal_density_diffrn 1.111
_exptl_crystal_F_000 1520
_refine_diff_density_max 0.468
_refine_diff_density_min -0.202
_refine_diff_density_rms 0.046
_refine_ls_abs_structure_details
;
 Flack x determined using 3959 quotients [(I+)-(I-)]/[(I+)+(I-)]
 (Parsons, Flack and Wagner, Acta Cryst. B69 (2013) 249-259).
;
_refine_ls_abs_structure_Flack -0.09(10)
_refine_ls_extinction_coef 0.00015(15)
_refine_ls_extinction_expression Fc^*^=kFc[1+0.001xFc^2^\l^3^/sin(2\q)]^-1/4^
_refine_ls_extinction_method 'SHELXL-2014/7 (Sheldrick 2014'
_refine_ls_goodness_of_fit_ref 1.048
_refine_ls_hydrogen_treatment constr
_refine_ls_matrix_type full
_refine_ls_number_parameters 934
_refine_ls_number_reflns 16231
_refine_ls_number_restraints 53
_refine_ls_restrained_S_all 1.073
_refine_ls_R_factor_all 0.1092
_refine_ls_R_factor_gt 0.0896
_refine_ls_shift/su_max 0.003
_refine_ls_shift/su_mean 0.000
_refine_ls_structure_factor_coef Fsqd
_refine_ls_weighting_details 'w=1/[\s^2^(Fo^2^)+(0.1717P)^2^+0.9401P] where P=(Fo^2^+2Fc^2^)/3'
_refine_ls_weighting_scheme calc
_refine_ls_wR_factor_gt 0.2769
_refine_ls_wR_factor_ref 0.2985
_reflns_Friedel_coverage 0.799
_reflns_Friedel_fraction_full 0.961
_reflns_Friedel_fraction_max 0.881
_reflns_number_gt 11927
_reflns_number_total 16231
_reflns_threshold_expression 'I > 2\s(I)'
_cod_data_source_file am0c20211_si_001.cif
_cod_data_source_block 200523a
_cod_original_cell_volume 4166.51(15)
_cod_database_code 4518389
_shelx_shelxl_version_number 2014/7
_shelx_space_group_comment
;
The symmetry employed for this shelxl refinement is uniquely defined
by the following loop, which should always be used as a source of
symmetry information in preference to the above space-group names.
They are only intended as comments.
;
_diffrn_oxdiff_digest_frames
;
017b6ff1e3ff1c302dbdf50b01aab7894601524471a
;
_reflns_odcompleteness_completeness 99.84
_reflns_odcompleteness_iscentric 1
_reflns_odcompleteness_theta 66.97
_olex2_refinement_description
;
1. Fixed Uiso
 At 1.2 times of:
  All C(H) groups, All C(H,H) groups, All N(H) groups
 At 1.5 times of:
  All C(H,H,H) groups
2. Restrained distances
 N51-C67 = N38-C23
 2.35 with sigma of 0.02
 N51-C23 = N38-C67
 1.45 with sigma of 0.02
3. Uiso/Uaniso restraints and constraints
C23 \\sim C38 \\sim C4AA \\sim C9CA \\sim C75 \\sim C15 \\sim N51 \\sim N38:
within 1.7A with sigma of 0.004 and sigma for terminal atoms of 0.008
4.a Ternary CH refined with riding coordinates:
 C8BA(H8BA), C5CA(H5CA), C9BA(H9BA), C8AA(H8AA), C9AA(H9AA), C7CA(H7CA),
 C3CA(H3CA), C2(H2), C5(H5), C45(H45), C12(H12), C20(H20), C44(H44), C64(H64)
4.b Secondary CH2 refined with riding coordinates:
 C24(H24A,H24B), C31(H31A,H31B), C58(H58A,H58B), C59(H59A,H59B), C61(H61A,
 H61B), C77(H77A,H77B), C6(H6A,H6B), C11(H11A,H11B), C0AA(H0AA,H0AB), C16(H16A,
 H16B), C7(H7A,H7B), C9(H9A,H9B), C37(H37A,H37B), C48(H48A,H48B), C7AA(H7AA,
 H7AB), C14(H14A,H14B), C19(H19A,H19B), C5BA(H5BA,H5BB), C26(H26A,H26B),
 C28(H28A,H28B), C33(H33A,H33B), C35(H35A,H35B), C0DA(H0DA,H0DB), C65(H65A,
 H65B), C69(H69A,H69B), C2DA(H2DA,H2DB)
4.c Aromatic/amide H refined with riding coordinates:
 N16(H16), N22(H22), C32(H32), C52(H52), C1DA(H1DA), C75(H75), C4(H4),
 C1BA(H1BA), C22(H22A), C41(H41), C10(H10), C13(H13), C15(H15), C17(H17),
 C18(H18), C4AA(H4AA), C38(H38), C7BA(H7BA), C3(H3), C66(H66)
4.d Idealised Me refined as rotating group:
 C46(H46A,H46B,H46C), C2CA(H2CA,H2CB,H2CC), C(HA,HB,HC), C8(H8A,H8B,H8C),
 C2AA(H2AA,H2AB,H2AC), C3AA(H3AA,H3AB,H3AC), C5AA(H5AA,H5AB,H5AC), C43(H43A,
 H43B,H43C), C1CA(H1CA,H1CB,H1CC), C56(H56A,H56B,H56C), C6AA(H6AA,H6AB,H6AC),
 C73(H73A,H73B,H73C), C74(H74A,H74B,H74C), C8CA(H8CA,H8CB,H8CC)
;
_olex2_submission_special_instructions 'No special instructions were received'
_oxdiff_exptl_absorpt_empirical_details
;
Empirical correction (ABSPACK) includes:
- Absorption correction using spherical harmonics
- Frame scaling
;
_oxdiff_exptl_absorpt_empirical_full_max 1.798
_oxdiff_exptl_absorpt_empirical_full_min 0.541

loop_
_space_group_symop_operation_xyz
'x, y, z'
'-x, y+1/2, -z'

loop_
_atom_site_label
_atom_site_type_symbol
_atom_site_fract_x
_atom_site_fract_y
_atom_site_fract_z
_atom_site_U_iso_or_equiv
_atom_site_adp_type
_atom_site_occupancy
_atom_site_site_symmetry_order
_atom_site_calc_flag
_atom_site_refinement_flags_posn
_atom_site_refinement_flags_adp
_atom_site_refinement_flags_occupancy
_atom_site_disorder_assembly
_atom_site_disorder_group
O1 O -0.8804(2) -0.4321(5) -0.25053(17) 0.0929(12) Uani 1 1 d . . . . .
O5 O -0.8335(2) -0.6388(6) -0.27835(18) 0.0982(13) Uani 1 1 d . . . . .
O6 O -0.1383(3) -0.4635(6) -0.65693(19) 0.1119(16) Uani 1 1 d . . . . .
O7 O -0.3865(3) -0.4775(6) -0.7785(2) 0.125(2) Uani 1 1 d . . . . .
O12 O -0.3534(3) -0.2346(7) -0.7814(3) 0.134(2) Uani 1 1 d . . . . .
C4CA C -1.3237(3) -0.2907(6) -0.47860(19) 0.0655(11) Uani 1 1 d . . . . .
N16 N -0.2780(3) -0.3989(6) -0.7263(2) 0.0927(14) Uani 1 1 d . . . . .
H16 H -0.2500 -0.3259 -0.7097 0.111 Uiso 1 1 calc R . . . .
C6CA C -1.0326(3) -0.3725(6) -0.37743(18) 0.0650(10) Uani 1 1 d . . . . .
C1AA C -1.0987(3) -0.3226(6) -0.35774(18) 0.0667(11) Uani 1 1 d . . . . .
C8BA C -1.1775(3) -0.3250(6) -0.45372(17) 0.0628(10) Uani 1 1 d . . . . .
H8BA H -1.1689 -0.2153 -0.4554 0.075 Uiso 1 1 calc R . . . .
N22 N -0.7610(3) -0.4977(8) -0.2123(2) 0.1054(18) Uani 1 1 d . . . . .
H22 H -0.7250 -0.5638 -0.2064 0.127 Uiso 1 1 calc R . . . .
C24 C -1.2457(3) -0.3084(9) -0.3841(2) 0.0838(16) Uani 1 1 d . . . . .
H24A H -1.2459 -0.3524 -0.3512 0.101 Uiso 1 1 calc R . . . .
H24B H -1.2414 -0.1989 -0.3796 0.101 Uiso 1 1 calc R . . . .
C5CA C -1.2554(3) -0.3645(6) -0.49061(18) 0.0669(11) Uani 1 1 d . . . . .
H5CA H -1.2615 -0.4744 -0.4873 0.080 Uiso 1 1 calc R . . . .
C9BA C -1.1752(3) -0.3674(6) -0.39811(18) 0.0649(10) Uani 1 1 d . . . . .
H9BA H -1.1778 -0.4788 -0.3973 0.078 Uiso 1 1 calc R . . . .
C4BA C -0.3392(3) -0.3603(8) -0.7635(3) 0.0921(17) Uani 1 1 d . . . . .
C31 C -0.9548(3) -0.3706(7) -0.3384(2) 0.0754(13) Uani 1 1 d . . . . .
H31A H -0.9391 -0.2659 -0.3301 0.090 Uiso 1 1 calc R . . . .
H31B H -0.9186 -0.4176 -0.3535 0.090 Uiso 1 1 calc R . . . .
C32 C -1.0416(3) -0.4125(7) -0.4258(2) 0.0725(12) Uani 1 1 d . . . . .
H32 H -0.9987 -0.4454 -0.4343 0.087 Uiso 1 1 calc R . . . .
O38 O -0.6239(4) -0.4496(8) -0.1366(2) 0.130(2) Uani 1 1 d . . . . .
N N -0.0456(4) -0.4709(8) 0.1974(2) 0.1068(18) Uani 1 1 d . . . . .
C8AA C -0.9535(3) -0.4539(7) -0.2891(2) 0.0797(14) Uani 1 1 d . . . . .
H8AA H -0.9622 -0.5627 -0.2964 0.096 Uiso 1 1 calc R . . . .
C0CA C 0.0561(4) -0.4250(10) -0.5346(2) 0.095(2) Uani 1 1 d . . . . .
C1 C -0.0777(3) -0.4561(7) -0.6143(2) 0.0804(14) Uani 1 1 d . . . . .
C46 C -1.3202(3) -0.1158(6) -0.4806(2) 0.0814(14) Uani 1 1 d . . . . .
H46A H -1.2732 -0.0810 -0.4569 0.122 Uiso 1 1 calc GR . . . .
H46B H -1.3623 -0.0733 -0.4711 0.122 Uiso 1 1 calc GR . . . .
H46C H -1.3228 -0.0841 -0.5151 0.122 Uiso 1 1 calc GR . . . .
C2CA C -1.0934(3) -0.1503(7) -0.3491(3) 0.0860(15) Uani 1 1 d . . . . .
H2CA H -1.0412 -0.1218 -0.3339 0.129 Uiso 1 1 calc GR . . . .
H2CB H -1.1226 -0.1218 -0.3264 0.129 Uiso 1 1 calc GR . . . .
H2CC H -1.1133 -0.0992 -0.3817 0.129 Uiso 1 1 calc GR . . . .
C52 C -0.0593(4) -0.5614(7) -0.5751(2) 0.0818(14) Uani 1 1 d . . . . .
H52 H -0.0915 -0.6432 -0.5753 0.098 Uiso 1 1 calc R . . . .
C1DA C -0.0293(4) -0.3326(8) -0.6136(3) 0.0988(19) Uani 1 1 d . . . . .
H1DA H -0.0420 -0.2600 -0.6398 0.119 Uiso 1 1 calc R . . . .
C2BA C 0.2205(4) -0.4035(13) -0.4284(4) 0.125(4) Uani 1 1 d . . . . .
C58 C -1.3211(3) -0.3446(9) -0.4241(2) 0.0847(15) Uani 1 1 d . . . . .
H58A H -1.3620 -0.2963 -0.4140 0.102 Uiso 1 1 calc R . . . .
H58B H -1.3295 -0.4537 -0.4248 0.102 Uiso 1 1 calc R . . . .
C59 C -1.1151(3) -0.4091(7) -0.46808(19) 0.0744(13) Uani 1 1 d . . . . .
H59A H -1.1317 -0.5128 -0.4774 0.089 Uiso 1 1 calc R . . . .
H59B H -1.1069 -0.3612 -0.4983 0.089 Uiso 1 1 calc R . . . .
C61 C -1.0913(3) -0.4060(9) -0.3069(2) 0.0847(15) Uani 1 1 d . . . . .
H61A H -1.1296 -0.3666 -0.2920 0.102 Uiso 1 1 calc R . . . .
H61B H -1.1023 -0.5129 -0.3144 0.102 Uiso 1 1 calc R . . . .
C6BA C -0.8251(3) -0.5314(8) -0.2493(2) 0.0848(15) Uani 1 1 d . . . . .
C9AA C -0.6790(3) -0.5042(8) -0.9292(2) 0.0826(15) Uani 1 1 d . . . . .
H9AA H -0.6693 -0.4006 -0.9391 0.099 Uiso 1 1 calc R . . . .
C7CA C -1.3894(3) -0.3487(6) -0.5252(2) 0.0758(13) Uani 1 1 d . . . . .
H7CA H -1.3951 -0.4574 -0.5192 0.091 Uiso 1 1 calc R . . . .
C9CA C -0.1142(5) -0.4732(9) 0.1607(3) 0.1074(18) Uani 1 1 d . U . . .
C3CA C -1.4690(3) -0.2790(8) -0.5374(3) 0.0910(17) Uani 1 1 d . . . . .
H3CA H -1.4648 -0.1710 -0.5451 0.109 Uiso 1 1 calc R . . . .
C0BA C -0.8393(3) -0.5443(10) -1.0006(2) 0.0916(18) Uani 1 1 d . . . . .
C75 C -0.1780(5) -0.4014(11) 0.1681(3) 0.1152(19) Uani 1 1 d . U . . .
H75 H -0.1734 -0.3520 0.1993 0.138 Uiso 1 1 calc R . . . .
C77 C -1.2687(4) -0.3344(8) -0.5482(2) 0.0856(15) Uani 1 1 d . . . . .
H77A H -1.2452 -0.4128 -0.5637 0.103 Uiso 1 1 calc R . . . .
H77B H -1.2484 -0.2361 -0.5537 0.103 Uiso 1 1 calc R . . . .
C3BA C -0.6084(3) -0.5558(9) -0.8861(2) 0.0873(16) Uani 1 1 d . . . . .
C2 C -0.9673(4) -0.5420(10) -1.0806(3) 0.101(2) Uani 1 1 d . . . . .
H2 H -0.9897 -0.6274 -1.0668 0.122 Uiso 1 1 calc R . . . .
C4 C 0.0073(4) -0.5447(9) -0.5355(2) 0.094(2) Uani 1 1 d . . . . .
H4 H 0.0197 -0.6157 -0.5088 0.113 Uiso 1 1 calc R . . . .
C5 C -0.9104(4) -0.4612(11) -1.0362(3) 0.105(2) Uani 1 1 d . . . . .
H5 H -0.8924 -0.3709 -1.0504 0.126 Uiso 1 1 calc R . . . .
C6 C -0.6984(4) -0.6013(9) -0.9779(3) 0.0992(19) Uani 1 1 d . . . . .
H6A H -0.6564 -0.5958 -0.9927 0.119 Uiso 1 1 calc R . . . .
H6B H -0.7028 -0.7064 -0.9682 0.119 Uiso 1 1 calc R . . . .
C11 C -0.1992(4) -0.5645(9) -0.6597(3) 0.0917(16) Uani 1 1 d . . . . .
H11A H -0.2237 -0.5381 -0.6335 0.110 Uiso 1 1 calc R . . . .
H11B H -0.1802 -0.6679 -0.6533 0.110 Uiso 1 1 calc R . . . .
C0AA C -1.3554(4) -0.3377(8) -0.5709(2) 0.0911(16) Uani 1 1 d . . . . .
H0AA H -1.3709 -0.4247 -0.5937 0.109 Uiso 1 1 calc R . . . .
H0AB H -1.3731 -0.2459 -0.5907 0.109 Uiso 1 1 calc R . . . .
N15 N 0.1415(5) -0.3713(8) -0.4948(3) 0.130(3) Uani 1 1 d . . . . .
C16 C -1.0137(4) -0.3922(10) -0.2668(2) 0.0946(18) Uani 1 1 d . . . . .
H16A H -1.0031 -0.2864 -0.2572 0.113 Uiso 1 1 calc R . . . .
H16B H -1.0133 -0.4490 -0.2359 0.113 Uiso 1 1 calc R . . . .
N17 N 0.4291(4) -0.3637(11) -0.3136(3) 0.132(3) Uani 1 1 d . . . . .
C1BA C 0.0359(4) -0.3201(9) -0.5744(3) 0.104(2) Uani 1 1 d . . . . .
H1BA H 0.0682 -0.2384 -0.5742 0.125 Uiso 1 1 calc R . . . .
C7 C -1.5239(4) -0.3522(10) -0.5849(3) 0.106(2) Uani 1 1 d . . . . .
H7A H -1.5314 -0.4577 -0.5770 0.127 Uiso 1 1 calc R . . . .
H7B H -1.5006 -0.3515 -0.6129 0.127 Uiso 1 1 calc R . . . .
C21 C 0.3605(4) -0.3765(10) -0.3516(3) 0.100(2) Uani 1 1 d . . . . .
C22 C 0.3034(4) -0.4683(10) -0.3456(3) 0.106(2) Uani 1 1 d . . . . .
H22A H 0.3110 -0.5216 -0.3147 0.127 Uiso 1 1 calc R . . . .
C23 C -0.2555(6) -0.4781(13) 0.0846(4) 0.136(2) Uani 1 1 d D U . . .
C C -1.5026(4) -0.2890(10) -0.4917(3) 0.103(2) Uani 1 1 d . . . . .
HA H -1.5066 -0.3938 -0.4828 0.154 Uiso 1 1 calc GR . . . .
HB H -1.5523 -0.2433 -0.5013 0.154 Uiso 1 1 calc GR . . . .
HC H -1.4700 -0.2361 -0.4624 0.154 Uiso 1 1 calc GR . . . .
C8 C -0.0351(5) -0.3798(12) 0.2436(3) 0.122(3) Uani 1 1 d . . . . .
H8A H -0.0151 -0.2820 0.2385 0.183 Uiso 1 1 calc GR . . . .
H8B H 0.0000 -0.4300 0.2724 0.183 Uiso 1 1 calc GR . . . .
H8C H -0.0831 -0.3669 0.2504 0.183 Uiso 1 1 calc GR . . . .
C9 C -1.6019(5) -0.2741(12) -0.6039(4) 0.129(3) Uani 1 1 d . . . . .
H9A H -1.6253 -0.2751 -0.5760 0.155 Uiso 1 1 calc R . . . .
H9B H -1.5944 -0.1686 -0.6117 0.155 Uiso 1 1 calc R . . . .
C36 C -0.5620(6) -0.4625(11) -0.0948(4) 0.137(4) Uani 1 1 d . . . . .
C37 C -0.7710(4) -0.5576(10) -1.0194(3) 0.0973(19) Uani 1 1 d . . . . .
H37A H -0.7629 -0.4609 -1.0343 0.117 Uiso 1 1 calc R . . . .
H37B H -0.7812 -0.6331 -1.0468 0.117 Uiso 1 1 calc R . . . .
N38 N -0.3487(7) -0.5108(14) 0.0163(4) 0.185(3) Uani 1 1 d D U . . .
C41 C 0.3468(5) -0.2916(11) -0.3978(3) 0.115(2) Uani 1 1 d . . . . .
H41 H 0.3836 -0.2272 -0.4036 0.138 Uiso 1 1 calc R . . . .
C45 C -0.8152(5) -0.435(2) -0.9557(4) 0.198(8) Uani 1 1 d . . . . .
H45 H -0.8031 -0.3343 -0.9669 0.237 Uiso 1 1 calc R . . . .
N47 N 0.1356(5) -0.4552(8) -0.4671(4) 0.133(3) Uani 1 1 d . . . . .
C48 C -1.1005(5) -0.4958(14) -1.1476(4) 0.127(3) Uani 1 1 d . . . . .
H48A H -1.1250 -0.5664 -1.1299 0.152 Uiso 1 1 calc R . . . .
H48B H -1.0850 -0.5526 -1.1735 0.152 Uiso 1 1 calc R . . . .
C10 C 0.2765(6) -0.3080(12) -0.4341(3) 0.127(3) Uani 1 1 d . . . . .
H10 H 0.2664 -0.2506 -0.4643 0.152 Uiso 1 1 calc R . . . .
C7AA C -0.5376(4) -0.5427(12) -0.9037(3) 0.107(2) Uani 1 1 d . . . . .
H7AA H -0.5397 -0.6206 -0.9296 0.128 Uiso 1 1 calc R . . . .
H7AB H -0.5385 -0.4447 -0.9204 0.128 Uiso 1 1 calc R . . . .
C12 C -1.7372(5) -0.2763(11) -0.6676(4) 0.135(4) Uani 1 1 d . . . . .
H12 H -1.7314 -0.1669 -0.6725 0.162 Uiso 1 1 calc R . . . .
C13 C 0.2359(5) -0.4840(12) -0.3832(4) 0.125(3) Uani 1 1 d . . . . .
H13 H 0.1995 -0.5508 -0.3781 0.150 Uiso 1 1 calc R . . . .
C14 C -1.0312(4) -0.4322(12) -1.1092(3) 0.119(3) Uani 1 1 d . . . . .
H14A H -1.0477 -0.3774 -1.0832 0.143 Uiso 1 1 calc R . . . .
H14B H -1.0091 -0.3579 -1.1271 0.143 Uiso 1 1 calc R . . . .
C15 C -0.2462(5) -0.4016(12) 0.1312(3) 0.124(2) Uani 1 1 d . U . . .
H15 H -0.2872 -0.3502 0.1370 0.149 Uiso 1 1 calc R . . . .
C2AA C -0.6117(6) -0.7278(14) -0.8753(5) 0.160(5) Uani 1 1 d . . . . .
H2AA H -0.6516 -0.7473 -0.8598 0.240 Uiso 1 1 calc GR . . . .
H2AB H -0.5639 -0.7602 -0.8522 0.240 Uiso 1 1 calc GR . . . .
H2AC H -0.6218 -0.7830 -0.9073 0.240 Uiso 1 1 calc GR . . . .
C17 C -0.5528(5) -0.3732(15) -0.0482(3) 0.135(4) Uani 1 1 d . . . . .
H17 H -0.5910 -0.3101 -0.0436 0.162 Uiso 1 1 calc R . . . .
C18 C -0.4841(6) -0.3889(18) -0.0117(3) 0.153(5) Uani 1 1 d . . . . .
H18 H -0.4747 -0.3320 0.0186 0.184 Uiso 1 1 calc R . . . .
C19 C -0.6906(5) -0.3817(17) -0.1306(3) 0.147(4) Uani 1 1 d . . . . .
H19A H -0.6785 -0.2833 -0.1139 0.176 Uiso 1 1 calc R . . . .
H19B H -0.7117 -0.4456 -0.1089 0.176 Uiso 1 1 calc R . . . .
C20 C -0.4564(5) -0.4516(9) -0.8205(4) 0.121(3) Uani 1 1 d . . . . .
H20 H -0.4587 -0.3468 -0.8333 0.145 Uiso 1 1 calc R . . . .
C5BA C -0.4628(4) -0.5579(14) -0.8615(3) 0.120(3) Uani 1 1 d . . . . .
H5BA H -0.4584 -0.6604 -0.8476 0.143 Uiso 1 1 calc R . . . .
H5BB H -0.4212 -0.5419 -0.8762 0.143 Uiso 1 1 calc R . . . .
C3AA C 0.0220(6) -0.5185(15) 0.1855(4) 0.140(3) Uani 1 1 d . . . . .
H3AA H 0.0099 -0.6017 0.1615 0.210 Uiso 1 1 calc GR . . . .
H3AB H 0.0594 -0.5507 0.2167 0.210 Uiso 1 1 calc GR . . . .
H3AC H 0.0418 -0.4352 0.1705 0.210 Uiso 1 1 calc GR . . . .
C26 C -0.2530(5) -0.5539(11) -0.7102(4) 0.120(3) Uani 1 1 d . . . . .
H26A H -0.2973 -0.6149 -0.7108 0.144 Uiso 1 1 calc R . . . .
H26B H -0.2303 -0.5971 -0.7352 0.144 Uiso 1 1 calc R . . . .
C28 C -0.8935(6) -0.432(3) -0.9413(5) 0.34(2) Uani 1 1 d . . . . .
H28A H -0.9029 -0.5274 -0.9262 0.410 Uiso 1 1 calc R . . . .
H28B H -0.8951 -0.3489 -0.9179 0.410 Uiso 1 1 calc R . . . .
C4AA C -0.1251(6) -0.5515(11) 0.1137(3) 0.124(2) Uani 1 1 d . U . . .
H4AA H -0.0841 -0.6027 0.1079 0.149 Uiso 1 1 calc R . . . .
C33 C -1.6567(5) -0.3482(12) -0.6518(4) 0.131(3) Uani 1 1 d . . . . .
H33A H -1.6611 -0.4557 -0.6449 0.157 Uiso 1 1 calc R . . . .
H33B H -1.6355 -0.3395 -0.6805 0.157 Uiso 1 1 calc R . . . .
C35 C -0.7464(6) -0.3633(13) -0.1815(4) 0.158(5) Uani 1 1 d . . . . .
H35A H -0.7939 -0.3280 -0.1768 0.190 Uiso 1 1 calc R . . . .
H35B H -0.7283 -0.2849 -0.2003 0.190 Uiso 1 1 calc R . . . .
C5AA C -0.9284(7) -0.602(2) -1.1191(4) 0.198(8) Uani 1 1 d . . . . .
H5AA H -0.9047 -0.5195 -1.1317 0.296 Uiso 1 1 calc GR . . . .
H5AB H -0.9655 -0.6497 -1.1476 0.296 Uiso 1 1 calc GR . . . .
H5AC H -0.8904 -0.6755 -1.1023 0.296 Uiso 1 1 calc GR . . . .
C38 C -0.1939(6) -0.5549(13) 0.0764(4) 0.135(2) Uani 1 1 d . U . . .
H38 H -0.1995 -0.6081 0.0457 0.162 Uiso 1 1 calc R . . . .
C7BA C -0.5024(7) -0.5508(13) -0.1041(6) 0.190(7) Uani 1 1 d . . . . .
H7BA H -0.5075 -0.5968 -0.1360 0.227 Uiso 1 1 calc R . . . .
C43 C -0.8566(5) -0.7153(15) -0.9901(5) 0.162(5) Uani 1 1 d . . . . .
H43A H -0.8978 -0.7190 -0.9750 0.243 Uiso 1 1 calc GR . . . .
H43B H -0.8120 -0.7604 -0.9667 0.243 Uiso 1 1 calc GR . . . .
H43C H -0.8704 -0.7706 -1.0222 0.243 Uiso 1 1 calc GR . . . .
C44 C -0.7482(5) -0.4981(19) -0.9100(3) 0.170(6) Uani 1 1 d . . . . .
H44 H -0.7603 -0.5986 -0.8988 0.205 Uiso 1 1 calc R . . . .
C0DA C -1.1576(5) -0.3767(16) -1.1743(3) 0.141(4) Uani 1 1 d . . . . .
H0DA H -1.1303 -0.3006 -1.1879 0.169 Uiso 1 1 calc R . . . .
H0DB H -1.1752 -0.3271 -1.1479 0.169 Uiso 1 1 calc R . . . .
C1CA C -1.7773(7) -0.2952(12) -0.6286(5) 0.145(4) Uani 1 1 d . . . . .
H1CA H -1.7777 -0.4009 -0.6196 0.218 Uiso 1 1 calc GR . . . .
H1CB H -1.8287 -0.2596 -0.6423 0.218 Uiso 1 1 calc GR . . . .
H1CC H -1.7519 -0.2376 -0.5982 0.218 Uiso 1 1 calc GR . . . .
C50 C -0.5987(6) -0.472(2) -0.8384(4) 0.198(8) Uani 1 1 d . . . . .
N51 N -0.3362(6) -0.4526(12) 0.0509(4) 0.164(3) Uani 1 1 d D U . . .
C3 C -0.6568(8) -0.405(3) -0.8300(6) 0.314(17) Uani 1 1 d . . . . .
H3 H -0.6490 -0.3653 -0.7968 0.377 Uiso 1 1 calc R . . . .
C56 C 0.4433(8) -0.446(2) -0.2668(4) 0.197(7) Uani 1 1 d . . . . .
H56A H 0.3994 -0.4409 -0.2545 0.295 Uiso 1 1 calc GR . . . .
H56B H 0.4864 -0.4026 -0.2414 0.295 Uiso 1 1 calc GR . . . .
H56C H 0.4539 -0.5503 -0.2727 0.295 Uiso 1 1 calc GR . . . .
C6AA C -1.7807(8) -0.344(2) -0.7200(5) 0.188(6) Uani 1 1 d . . . . .
H6AA H -1.7927 -0.2656 -0.7458 0.282 Uiso 1 1 calc GR . . . .
H6AB H -1.8270 -0.3902 -0.7176 0.282 Uiso 1 1 calc GR . . . .
H6AC H -1.7499 -0.4204 -0.7297 0.282 Uiso 1 1 calc GR . . . .
C64 C -1.2276(6) -0.4197(19) -1.2179(4) 0.155(4) Uani 1 1 d . . . . .
H64 H -1.2091 -0.4714 -1.2440 0.186 Uiso 1 1 calc R . . . .
C65 C -0.9509(7) -0.406(3) -0.9969(5) 0.335(18) Uani 1 1 d . . . . .
H65A H -0.9972 -0.4640 -1.0008 0.402 Uiso 1 1 calc R . . . .
H65B H -0.9640 -0.2994 -1.0023 0.402 Uiso 1 1 calc R . . . .
C66 C -0.4379(9) -0.5643(16) -0.0639(8) 0.266(12) Uani 1 1 d . . . . .
H66 H -0.3994 -0.6282 -0.0674 0.320 Uiso 1 1 calc R . . . .
C67 C -0.4274(8) -0.4850(16) -0.0173(5) 0.169(6) Uani 1 1 d D . . . .
C69 C -0.5206(6) -0.482(3) -0.7960(4) 0.233(11) Uani 1 1 d . . . . .
H69A H -0.5186 -0.4072 -0.7692 0.280 Uiso 1 1 calc R . . . .
H69B H -0.5143 -0.5821 -0.7802 0.280 Uiso 1 1 calc R . . . .
C73 C 0.4914(7) -0.277(2) -0.3238(5) 0.200(7) Uani 1 1 d . . . . .
H73A H 0.5027 -0.3177 -0.3536 0.300 Uiso 1 1 calc GR . . . .
H73B H 0.5359 -0.2833 -0.2943 0.300 Uiso 1 1 calc GR . . . .
H73C H 0.4765 -0.1720 -0.3300 0.300 Uiso 1 1 calc GR . . . .
C74 C -1.2738(10) -0.524(2) -1.2026(7) 0.209(7) Uani 1 1 d . . . . .
H74A H -1.2489 -0.6210 -1.1967 0.314 Uiso 1 1 calc GR . . . .
H74B H -1.3214 -0.5330 -1.2293 0.314 Uiso 1 1 calc GR . . . .
H74C H -1.2829 -0.4890 -1.1712 0.314 Uiso 1 1 calc GR . . . .
C8CA C -1.2710(7) -0.283(2) -1.2441(6) 0.194(7) Uani 1 1 d . . . . .
H8CA H -1.2860 -0.2228 -1.2191 0.291 Uiso 1 1 calc GR . . . .
H8CB H -1.3155 -0.3155 -1.2707 0.291 Uiso 1 1 calc GR . . . .
H8CC H -1.2393 -0.2233 -1.2592 0.291 Uiso 1 1 calc GR . . . .
C2DA C -0.7322(8) -0.382(3) -0.8656(6) 0.37(2) Uani 1 1 d . . . . .
H2DA H -0.7362 -0.2798 -0.8797 0.446 Uiso 1 1 calc R . . . .
H2DB H -0.7700 -0.3930 -0.8472 0.446 Uiso 1 1 calc R . . . .

loop_
_atom_site_aniso_label
_atom_site_aniso_U_11
_atom_site_aniso_U_22
_atom_site_aniso_U_33
_atom_site_aniso_U_23
_atom_site_aniso_U_13
_atom_site_aniso_U_12
O1 0.079(2) 0.088(3) 0.093(2) -0.017(2) -0.0029(19) 0.016(2)
O5 0.073(2) 0.094(3) 0.106(3) -0.020(2) -0.007(2) 0.018(2)
O6 0.100(3) 0.112(3) 0.098(3) 0.032(3) -0.011(2) -0.025(3)
O7 0.091(3) 0.096(3) 0.146(4) 0.015(3) -0.027(3) -0.024(3)
O12 0.086(3) 0.091(3) 0.188(6) 0.018(4) -0.019(3) -0.010(3)
C4CA 0.057(2) 0.062(3) 0.074(3) 0.006(2) 0.014(2) -0.002(2)
N16 0.078(3) 0.079(3) 0.104(3) -0.006(3) 0.001(3) -0.007(2)
C6CA 0.059(2) 0.061(2) 0.073(3) 0.004(2) 0.016(2) 0.003(2)
C1AA 0.065(3) 0.070(3) 0.067(2) -0.001(2) 0.021(2) 0.004(2)
C8BA 0.061(2) 0.061(2) 0.067(2) 0.0013(19) 0.0206(19) 0.0052(19)
N22 0.081(3) 0.110(4) 0.099(3) -0.015(3) -0.015(3) 0.012(3)
C24 0.063(3) 0.118(5) 0.074(3) 0.008(3) 0.025(2) 0.010(3)
C5CA 0.067(3) 0.060(2) 0.071(3) 0.006(2) 0.016(2) 0.005(2)
C9BA 0.060(2) 0.065(3) 0.072(2) 0.011(2) 0.024(2) 0.004(2)
C4BA 0.069(3) 0.086(4) 0.108(4) -0.002(3) 0.005(3) -0.005(3)
C31 0.061(3) 0.077(3) 0.087(3) -0.002(3) 0.019(2) 0.006(2)
C32 0.062(3) 0.083(3) 0.077(3) 0.002(2) 0.028(2) 0.011(2)
O38 0.116(4) 0.128(4) 0.113(3) -0.016(3) -0.019(3) 0.009(4)
N 0.097(4) 0.100(4) 0.102(4) -0.006(3) -0.004(3) -0.003(3)
C8AA 0.066(3) 0.080(3) 0.079(3) -0.006(3) 0.000(2) 0.016(3)
C0CA 0.076(3) 0.116(5) 0.080(3) -0.037(4) 0.004(3) 0.023(4)
C1 0.080(3) 0.078(3) 0.074(3) 0.006(3) 0.008(3) 0.002(3)
C46 0.071(3) 0.063(3) 0.102(4) -0.012(3) 0.015(3) -0.002(2)
C2CA 0.071(3) 0.079(3) 0.099(4) -0.015(3) 0.010(3) 0.012(3)
C52 0.095(4) 0.081(3) 0.068(3) 0.005(3) 0.021(3) 0.010(3)
C1DA 0.097(4) 0.081(4) 0.100(4) 0.009(3) -0.001(3) -0.011(3)
C2BA 0.075(4) 0.143(7) 0.128(6) -0.079(6) -0.017(4) 0.036(5)
C58 0.066(3) 0.106(4) 0.085(3) 0.014(3) 0.026(2) 0.001(3)
C59 0.071(3) 0.086(3) 0.069(3) -0.004(2) 0.026(2) 0.005(3)
C61 0.073(3) 0.108(4) 0.073(3) 0.016(3) 0.023(2) 0.015(3)
C6BA 0.067(3) 0.085(4) 0.089(3) -0.003(3) 0.000(3) 0.008(3)
C9AA 0.069(3) 0.090(4) 0.086(3) -0.016(3) 0.018(3) -0.005(3)
C7CA 0.073(3) 0.063(3) 0.084(3) 0.000(2) 0.012(2) -0.002(2)
C9CA 0.104(3) 0.099(3) 0.098(3) 0.013(3) -0.002(3) -0.015(3)
C3CA 0.071(3) 0.077(3) 0.108(4) 0.005(3) 0.000(3) 0.006(3)
C0BA 0.070(3) 0.132(5) 0.073(3) 0.007(3) 0.022(3) -0.002(3)
C75 0.102(3) 0.126(4) 0.101(3) 0.017(3) 0.004(3) -0.020(3)
C77 0.085(4) 0.094(4) 0.074(3) -0.004(3) 0.019(3) 0.008(3)
C3BA 0.061(3) 0.113(5) 0.084(3) 0.004(3) 0.015(2) -0.015(3)
C2 0.077(4) 0.124(5) 0.090(4) 0.017(4) 0.005(3) -0.010(4)
C4 0.101(4) 0.115(5) 0.061(3) 0.004(3) 0.017(3) 0.041(4)
C5 0.072(3) 0.141(6) 0.092(4) -0.029(4) 0.008(3) 0.027(4)
C6 0.078(4) 0.107(5) 0.106(4) -0.019(4) 0.017(3) 0.004(3)
C11 0.076(3) 0.092(4) 0.102(4) 0.001(3) 0.020(3) -0.009(3)
C0AA 0.086(4) 0.090(4) 0.082(3) -0.003(3) 0.003(3) 0.005(3)
N15 0.204(8) 0.085(4) 0.134(5) 0.008(4) 0.102(6) 0.037(5)
C16 0.086(4) 0.114(5) 0.080(3) 0.005(3) 0.017(3) 0.013(4)
N17 0.104(4) 0.161(7) 0.104(4) 0.003(4) -0.013(3) -0.023(5)
C1BA 0.085(4) 0.093(4) 0.117(5) -0.020(4) 0.004(4) -0.006(3)
C7 0.083(4) 0.101(5) 0.111(5) 0.000(4) -0.005(3) 0.001(4)
C21 0.084(4) 0.109(5) 0.090(4) -0.014(4) -0.001(3) 0.007(4)
C22 0.096(5) 0.106(5) 0.104(4) -0.021(4) 0.010(4) 0.009(4)
C23 0.129(4) 0.132(4) 0.114(3) 0.026(3) -0.017(3) -0.041(3)
C 0.062(3) 0.121(5) 0.118(5) -0.010(4) 0.014(3) -0.006(3)
C8 0.111(5) 0.145(7) 0.087(4) -0.003(4) -0.006(4) 0.014(5)
C9 0.095(5) 0.114(6) 0.143(7) -0.004(5) -0.020(5) 0.002(4)
C36 0.128(7) 0.107(6) 0.123(6) 0.010(5) -0.043(5) -0.028(6)
C37 0.076(4) 0.117(5) 0.091(4) -0.021(4) 0.013(3) 0.004(4)
N38 0.192(6) 0.161(6) 0.150(6) 0.038(5) -0.031(5) -0.061(5)
C41 0.124(6) 0.109(5) 0.094(4) -0.017(4) 0.006(4) 0.003(5)
C45 0.104(6) 0.328(19) 0.128(6) -0.111(9) -0.016(5) 0.107(9)
N47 0.164(7) 0.081(4) 0.200(8) 0.008(5) 0.125(6) 0.028(4)
C48 0.082(4) 0.165(9) 0.125(6) 0.001(6) 0.017(4) 0.007(5)
C10 0.139(7) 0.127(7) 0.088(4) -0.019(4) -0.007(5) 0.049(6)
C7AA 0.067(3) 0.145(7) 0.100(4) 0.001(4) 0.012(3) -0.009(4)
C12 0.112(6) 0.098(5) 0.150(7) 0.017(5) -0.032(6) -0.020(5)
C13 0.085(4) 0.144(7) 0.131(7) -0.066(6) 0.011(4) 0.014(5)
C14 0.094(4) 0.142(7) 0.100(4) -0.017(5) -0.003(4) 0.027(5)
C15 0.108(4) 0.137(4) 0.107(3) 0.026(3) 0.000(3) -0.025(3)
C2AA 0.110(6) 0.153(9) 0.180(9) 0.068(8) -0.015(6) -0.038(6)
C17 0.116(6) 0.181(10) 0.089(4) 0.013(5) 0.001(4) -0.050(6)
C18 0.131(7) 0.221(14) 0.084(4) 0.023(6) -0.004(5) -0.091(9)
C19 0.094(5) 0.235(13) 0.110(5) -0.059(7) 0.025(4) -0.051(7)
C20 0.093(5) 0.087(4) 0.140(6) 0.015(4) -0.031(4) -0.015(4)
C5BA 0.063(3) 0.178(8) 0.109(5) 0.009(6) 0.011(3) -0.014(5)
C3AA 0.119(7) 0.166(9) 0.121(6) -0.016(6) 0.012(5) 0.007(7)
C26 0.100(5) 0.103(5) 0.133(6) -0.002(5) -0.004(4) -0.014(4)
C28 0.110(7) 0.73(5) 0.140(8) -0.163(18) -0.028(6) 0.181(17)
C4AA 0.123(4) 0.111(4) 0.108(3) -0.003(3) -0.012(3) -0.009(4)
C33 0.104(5) 0.126(7) 0.134(6) 0.008(5) -0.009(5) -0.005(5)
C35 0.123(7) 0.130(7) 0.162(8) -0.045(7) -0.052(6) 0.026(6)
C5AA 0.151(9) 0.269(18) 0.130(7) -0.090(10) -0.027(7) 0.080(11)
C38 0.135(4) 0.122(4) 0.114(4) 0.003(4) -0.016(4) -0.024(4)
C7BA 0.153(9) 0.100(6) 0.229(13) -0.022(8) -0.078(9) 0.028(7)
C43 0.097(5) 0.178(10) 0.180(9) 0.079(8) -0.009(6) -0.034(6)
C44 0.086(4) 0.325(18) 0.087(4) -0.069(7) 0.006(4) 0.062(7)
C0DA 0.110(6) 0.186(10) 0.107(5) -0.026(6) 0.002(4) 0.022(7)
C1CA 0.139(8) 0.098(6) 0.189(10) 0.014(6) 0.032(8) 0.004(6)
C50 0.103(6) 0.34(2) 0.120(6) -0.106(10) -0.014(5) 0.090(9)
N51 0.171(5) 0.154(5) 0.127(4) 0.032(4) -0.020(4) -0.062(4)
C3 0.156(10) 0.53(4) 0.189(12) -0.23(2) -0.055(9) 0.151(17)
C56 0.154(9) 0.266(18) 0.124(7) 0.054(10) -0.032(7) -0.033(11)
C6AA 0.159(10) 0.203(14) 0.152(9) 0.016(9) -0.030(8) -0.049(10)
C64 0.103(6) 0.219(13) 0.141(7) 0.003(9) 0.034(6) 0.028(8)
C65 0.136(8) 0.65(5) 0.160(9) -0.202(18) -0.051(8) 0.198(17)
C66 0.198(14) 0.118(8) 0.33(2) 0.042(12) -0.155(15) -0.016(9)
C67 0.153(9) 0.151(9) 0.137(8) 0.071(7) -0.062(8) -0.054(8)
C69 0.107(7) 0.42(3) 0.138(8) -0.130(13) -0.023(6) 0.086(11)
C73 0.113(7) 0.30(2) 0.152(9) -0.001(11) -0.010(6) -0.067(11)
C74 0.194(14) 0.217(18) 0.242(17) -0.049(14) 0.104(13) -0.055(13)
C8CA 0.116(7) 0.28(2) 0.180(11) 0.030(13) 0.033(7) 0.047(11)
C2DA 0.174(12) 0.65(5) 0.203(13) -0.27(2) -0.074(10) 0.22(2)

loop_
_atom_type_symbol
_atom_type_description
_atom_type_scat_dispersion_real
_atom_type_scat_dispersion_imag
_atom_type_scat_source
C C 0.0181 0.0091 'International Tables Vol C Tables 4.2.6.8 and 6.1.1.4'
H H 0.0000 0.0000 'International Tables Vol C Tables 4.2.6.8 and 6.1.1.4'
N N 0.0311 0.0180 'International Tables Vol C Tables 4.2.6.8 and 6.1.1.4'
O O 0.0492 0.0322 'International Tables Vol C Tables 4.2.6.8 and 6.1.1.4'

loop_
_geom_angle_atom_site_label_1
_geom_angle_atom_site_label_2
_geom_angle_atom_site_label_3
_geom_angle
_geom_angle_site_symmetry_1
_geom_angle_site_symmetry_3
_geom_angle_publ_flag
C6BA O1 C8AA 118.0(4) . . ?
C1 O6 C11 121.2(5) . . ?
C4BA O7 C20 117.5(6) . . ?
C5CA C4CA C46 111.7(4) . . ?
C5CA C4CA C58 106.1(4) . . ?
C5CA C4CA C7CA 100.3(4) . . ?
C46 C4CA C7CA 109.3(4) . . ?
C58 C4CA C46 110.6(5) . . ?
C58 C4CA C7CA 118.4(4) . . ?
C4BA N16 C26 126.3(6) . . ?
C31 C6CA C1AA 116.2(4) . . ?
C32 C6CA C1AA 122.9(4) . . ?
C32 C6CA C31 120.9(4) . . ?
C6CA C1AA C9BA 109.3(4) . . ?
C6CA C1AA C2CA 108.4(4) . . ?
C6CA C1AA C61 107.9(4) . . ?
C2CA C1AA C9BA 111.2(4) . . ?
C61 C1AA C9BA 109.4(4) . . ?
C61 C1AA C2CA 110.7(5) . . ?
C5CA C8BA C9BA 109.5(4) . . ?
C59 C8BA C5CA 111.0(4) . . ?
C59 C8BA C9BA 109.2(4) . . ?
C6BA N22 C35 126.5(6) . . ?
C58 C24 C9BA 114.2(5) . . ?
C8BA C5CA C4CA 115.9(4) . . ?
C8BA C5CA C77 117.8(4) . . ?
C77 C5CA C4CA 104.3(4) . . ?
C8BA C9BA C1AA 112.6(4) . . ?
C8BA C9BA C24 112.1(4) . . ?
C24 C9BA C1AA 113.1(4) . . ?
O12 C4BA O7 122.9(6) . . ?
O12 C4BA N16 125.5(6) . . ?
N16 C4BA O7 111.6(6) . . ?
C6CA C31 C8AA 112.1(4) . . ?
C6CA C32 C59 125.2(4) . . ?
C36 O38 C19 118.9(8) . . ?
C9CA N C8 119.9(7) . . ?
C9CA N C3AA 120.8(7) . . ?
C3AA N C8 116.8(7) . . ?
O1 C8AA C31 109.9(5) . . ?
O1 C8AA C16 107.3(5) . . ?
C16 C8AA C31 110.7(5) . . ?
C4 C0CA N15 134.7(7) . . ?
C4 C0CA C1BA 118.2(6) . . ?
C1BA C0CA N15 107.1(7) . . ?
O6 C1 C52 125.5(6) . . ?
O6 C1 C1DA 114.2(5) . . ?
C52 C1 C1DA 120.1(6) . . ?
C1 C52 C4 119.3(6) . . ?
C1BA C1DA C1 119.2(6) . . ?
N47 C2BA N15 33.3(4) . . ?
C10 C2BA N15 100.7(9) . . ?
C10 C2BA N47 133.8(10) . . ?
C13 C2BA N15 142.4(9) . . ?
C13 C2BA N47 109.2(10) . . ?
C13 C2BA C10 116.9(7) . . ?
C24 C58 C4CA 112.6(4) . . ?
C32 C59 C8BA 113.5(4) . . ?
C16 C61 C1AA 114.7(5) . . ?
O1 C6BA N22 111.8(6) . . ?
O5 C6BA O1 122.9(5) . . ?
O5 C6BA N22 125.2(6) . . ?
C6 C9AA C3BA 114.9(6) . . ?
C44 C9AA C3BA 110.9(6) . . ?
C44 C9AA C6 108.1(6) . . ?
C3CA C7CA C4CA 120.6(5) . . ?
C3CA C7CA C0AA 113.0(5) . . ?
C0AA C7CA C4CA 103.2(4) . . ?
N C9CA C75 121.9(8) . . ?
N C9CA C4AA 121.6(9) . . ?
C75 C9CA C4AA 116.5(7) . . ?
C7CA C3CA C 113.0(5) . . ?
C7 C3CA C7CA 111.4(6) . . ?
C7 C3CA C 109.3(6) . . ?
C5 C0BA C43 112.4(7) . . ?
C37 C0BA C5 117.5(6) . . ?
C37 C0BA C45 104.3(7) . . ?
C37 C0BA C43 102.7(8) . . ?
C45 C0BA C5 101.0(7) . . ?
C45 C0BA C43 119.4(9) . . ?
C15 C75 C9CA 122.0(9) . . ?
C5CA C77 C0AA 104.0(5) . . ?
C9AA C3BA C2AA 111.2(6) . . ?
C7AA C3BA C9AA 110.4(5) . . ?
C7AA C3BA C2AA 102.6(8) . . ?
C50 C3BA C9AA 112.5(7) . . ?
C50 C3BA C7AA 110.4(8) . . ?
C50 C3BA C2AA 109.3(11) . . ?
C5 C2 C14 110.5(8) . . ?
C5 C2 C5AA 110.5(7) . . ?
C5AA C2 C14 108.5(7) . . ?
C52 C4 C0CA 121.4(6) . . ?
C2 C5 C0BA 121.8(7) . . ?
C2 C5 C65 109.3(8) . . ?
C65 C5 C0BA 101.9(7) . . ?
C37 C6 C9AA 115.3(6) . . ?
O6 C11 C26 108.8(6) . . ?
C77 C0AA C7CA 107.4(5) . . ?
C0CA N15 C2BA 146.9(7) . . ?
N47 N15 C0CA 89.2(9) . . ?
N47 N15 C2BA 57.7(8) . . ?
C8AA C16 C61 109.4(5) . . ?
C21 N17 C56 120.9(9) . . ?
C21 N17 C73 119.7(8) . . ?
C56 N17 C73 119.0(8) . . ?
C1DA C1BA C0CA 121.9(7) . . ?
C3CA C7 C9 114.4(7) . . ?
N17 C21 C41 120.2(8) . . ?
C22 C21 N17 121.6(7) . . ?
C22 C21 C41 118.2(7) . . ?
C13 C22 C21 122.2(9) . . ?
C15 C23 N51 108.1(11) . . ?
C38 C23 C15 119.3(8) . . ?
C38 C23 N51 132.5(10) . . ?
C33 C9 C7 114.1(8) . . ?
O38 C36 C17 122.3(10) . . ?
O38 C36 C7BA 113.6(10) . . ?
C7BA C36 C17 123.3(8) . . ?
C0BA C37 C6 114.4(6) . . ?
N51 N38 C67 113.3(16) . . ?
C10 C41 C21 117.3(9) . . ?
C0BA C45 C28 97.7(11) . . ?
C0BA C45 C44 112.5(10) . . ?
C44 C45 C28 111.6(12) . . ?
N15 N47 C2BA 89.0(9) . . ?
C14 C48 C0DA 113.8(10) . . ?
C2BA C10 C41 124.1(9) . . ?
C5BA C7AA C3BA 115.4(6) . . ?
C1CA C12 C33 113.5(8) . . ?
C1CA C12 C6AA 112.7(10) . . ?
C6AA C12 C33 107.0(11) . . ?
C22 C13 C2BA 121.3(10) . . ?
C48 C14 C2 118.8(9) . . ?
C75 C15 C23 120.4(10) . . ?
C18 C17 C36 114.8(12) . . ?
C17 C18 C67 123.4(11) . . ?
O38 C19 C35 109.2(8) . . ?
O7 C20 C69 104.5(8) . . ?
C5BA C20 O7 110.7(7) . . ?
C5BA C20 C69 108.8(8) . . ?
C20 C5BA C7AA 112.1(8) . . ?
C11 C26 N16 114.3(7) . . ?
C65 C28 C45 99.6(11) . . ?
C38 C4AA C9CA 122.2(10) . . ?
C9 C33 C12 113.4(9) . . ?
N22 C35 C19 114.6(9) . . ?
C4AA C38 C23 119.4(10) . . ?
C66 C7BA C36 116.2(16) . . ?
C9AA C44 C45 106.7(8) . . ?
C9AA C44 C2DA 107.8(12) . . ?
C2DA C44 C45 107.7(11) . . ?
C48 C0DA C64 120.8(11) . . ?
C3BA C50 C69 118.4(8) . . ?
C3 C50 C3BA 119.7(8) . . ?
C3 C50 C69 121.5(8) . . ?
N38 N51 C23 113.0(14) . . ?
C50 C3 C2DA 128.3(9) . . ?
C74 C64 C0DA 112.7(13) . . ?
C74 C64 C8CA 112.4(12) . . ?
C8CA C64 C0DA 112.3(14) . . ?
C5 C65 C28 106.8(7) . . ?
C7BA C66 C67 122.2(18) . . ?
C18 C67 N38 131.1(14) . . ?
C18 C67 C66 119.5(9) . . ?
C66 C67 N38 109.0(16) . . ?
C20 C69 C50 109.4(11) . . ?
C3 C2DA C44 110.7(11) . . ?

loop_
_geom_bond_atom_site_label_1
_geom_bond_atom_site_label_2
_geom_bond_distance
_geom_bond_site_symmetry_2
_geom_bond_publ_flag
O1 C8AA 1.449(6) . ?
O1 C6BA 1.333(7) . ?
O5 C6BA 1.208(8) . ?
O6 C1 1.349(7) . ?
O6 C11 1.412(8) . ?
O7 C4BA 1.330(8) . ?
O7 C20 1.460(8) . ?
O12 C4BA 1.203(9) . ?
C4CA C5CA 1.530(7) . ?
C4CA C46 1.540(7) . ?
C4CA C58 1.533(7) . ?
C4CA C7CA 1.551(7) . ?
N16 C4BA 1.313(8) . ?
N16 C26 1.462(11) . ?
C6CA C1AA 1.526(7) . ?
C6CA C31 1.506(7) . ?
C6CA C32 1.316(7) . ?
C1AA C9BA 1.554(7) . ?
C1AA C2CA 1.530(8) . ?
C1AA C61 1.528(7) . ?
C8BA C5CA 1.523(7) . ?
C8BA C9BA 1.536(6) . ?
C8BA C59 1.506(7) . ?
N22 C6BA 1.333(8) . ?
N22 C35 1.423(12) . ?
C24 C9BA 1.544(7) . ?
C24 C58 1.518(8) . ?
C5CA C77 1.525(8) . ?
C31 C8AA 1.513(8) . ?
C32 C59 1.491(7) . ?
O38 C36 1.351(9) . ?
O38 C19 1.416(12) . ?
N C9CA 1.355(9) . ?
N C8 1.445(11) . ?
N C3AA 1.432(12) . ?
C8AA C16 1.508(9) . ?
C0CA C4 1.376(11) . ?
C0CA N15 1.687(12) . ?
C0CA C1BA 1.382(11) . ?
C1 C52 1.371(8) . ?
C1 C1DA 1.399(9) . ?
C52 C4 1.375(9) . ?
C1DA C1BA 1.349(9) . ?
C2BA N15 1.968(12) . ?
C2BA N47 1.664(12) . ?
C2BA C10 1.370(15) . ?
C2BA C13 1.366(16) . ?
C61 C16 1.520(8) . ?
C9AA C3BA 1.535(9) . ?
C9AA C6 1.520(9) . ?
C9AA C44 1.508(11) . ?
C7CA C3CA 1.530(8) . ?
C7CA C0AA 1.541(9) . ?
C9CA C75 1.396(13) . ?
C9CA C4AA 1.405(13) . ?
C3CA C7 1.522(9) . ?
C3CA C 1.536(11) . ?
C0BA C5 1.558(9) . ?
C0BA C37 1.492(9) . ?
C0BA C45 1.509(13) . ?
C0BA C43 1.578(14) . ?
C75 C15 1.352(10) . ?
C77 C0AA 1.529(9) . ?
C3BA C7AA 1.517(9) . ?
C3BA C2AA 1.543(14) . ?
C3BA C50 1.445(11) . ?
C2 C5 1.515(10) . ?
C2 C14 1.539(11) . ?
C2 C5AA 1.521(14) . ?
C5 C65 1.543(13) . ?
C6 C37 1.516(9) . ?
C11 C26 1.433(10) . ?
N15 N47 1.080(9) . ?
N17 C21 1.376(9) . ?
N17 C56 1.413(14) . ?
N17 C73 1.468(16) . ?
C7 C9 1.535(11) . ?
C21 C22 1.372(12) . ?
C21 C41 1.411(12) . ?
C22 C13 1.358(11) . ?
C23 C15 1.393(15) . ?
C23 C38 1.390(16) . ?
C23 N51 1.511(12) . ?
C9 C33 1.531(12) . ?
C36 C17 1.452(16) . ?
C36 C7BA 1.423(19) . ?
N38 N51 1.029(14) . ?
N38 C67 1.481(14) . ?
C41 C10 1.380(12) . ?
C45 C28 1.597(17) . ?
C45 C44 1.567(13) . ?
C48 C14 1.494(12) . ?
C48 C0DA 1.507(14) . ?
C7AA C5BA 1.511(9) . ?
C12 C33 1.547(14) . ?
C12 C1CA 1.462(16) . ?
C12 C6AA 1.530(16) . ?
C17 C18 1.361(13) . ?
C18 C67 1.38(2) . ?
C19 C35 1.462(13) . ?
C20 C5BA 1.427(14) . ?
C20 C69 1.536(18) . ?
C28 C65 1.576(17) . ?
C4AA C38 1.366(12) . ?
C7BA C66 1.357(14) . ?
C44 C2DA 1.535(18) . ?
C0DA C64 1.513(14) . ?
C50 C3 1.301(14) . ?
C50 C69 1.552(12) . ?
C3 C2DA 1.449(15) . ?
C64 C74 1.39(2) . ?
C64 C8CA 1.50(2) . ?
C66 C67 1.40(3) . ?
